data_7714727
loop_
_publ_author_name
'Sanz-Garrido, Jorge'
'Martin, Avelino'
'Gonz&#xe1;lez-Arellano, Camino'
'Flores, Juan C.'

_publ_section_title
;
 Half-sandwich Ni(II) complexes bearing enantiopure bidentate
 NHC-carboxylate ligands: efficient catalysts for the hydrosilylative
 reduction of acetophenones.
;
_journal_issue 4
_journal_name_full 'Dalton transactions (Cambridge, England : 2003)'
_journal_page_first 1460
_journal_page_last 1468
_journal_paper_doi 10.1039/d3dt03739h
_journal_volume 53
_journal_year 2024
_chemical_absolute_configuration unk
_chemical_formula_moiety 'C22 H26 N2 Ni O2'
_chemical_formula_sum 'C22 H26 N2 Ni O2'
_chemical_formula_weight 409.16
_space_group_crystal_system orthorhombic
_space_group_IT_number 19
_space_group_name_Hall 'P 2ac 2ab'
_space_group_name_H-M_alt 'P 21 21 21'
_atom_sites_solution_hydrogens geom
_audit_creation_date 2023-03-15
_audit_creation_method
;
Olex2 1.5
(compiled 2023.02.24 svn.rf166f9f3 for OlexSys, GUI svn.r6725)
;
_audit_update_record
;
2023-10-23 deposited with the CCDC.	2023-12-15 downloaded from the CCDC.
;
_cell_angle_alpha 90
_cell_angle_beta 90
_cell_angle_gamma 90
_cell_formula_units_Z 4
_cell_length_a 9.0157(3)
_cell_length_b 14.8412(5)
_cell_length_c 15.2205(5)
_cell_measurement_reflns_used 6631
_cell_measurement_temperature 200.00
_cell_measurement_theta_max 27.427
_cell_measurement_theta_min 2.626
_cell_volume 2036.56(12)
_computing_cell_refinement 'SAINT V8.40B (Bruker, 2019)'
_computing_data_collection 'Apex3 v2019.11-0 (Bruker, 2019)'
_computing_data_reduction 'SAINT V8.40B (Bruker, 2019)'
_computing_molecular_graphics 'Olex2 1.5 (Dolomanov et al., 2009)'
_computing_publication_material 'Olex2 1.5 (Dolomanov et al., 2009)'
_computing_structure_refinement
;
SHELXL-2018/3 (Sheldrick, 2015, 2018), 
;
_computing_structure_solution 'ShelXT (Sheldrick, 2015)'
_diffrn_ambient_temperature 200.00
_diffrn_detector_area_resol_mean 7.4074
_diffrn_measured_fraction_theta_full 0.988
_diffrn_measured_fraction_theta_max 0.990
_diffrn_measurement_device '\k-geometry diffractometer'
_diffrn_measurement_device_type
;
Bruker AXS D8 Venture diffractometer with PhotonIII_C14 charge-integrating and 
photon counting pixel array detector
;
_diffrn_measurement_method 'omega and phi scans'
_diffrn_radiation_collimation 'focusing mirrors'
_diffrn_radiation_monochromator 'multilayer mirror optics'
_diffrn_radiation_type MoK\a
_diffrn_radiation_wavelength 0.71073
_diffrn_reflns_av_R_equivalents 0.0438
_diffrn_reflns_av_unetI/netI 0.0471
_diffrn_reflns_Laue_measured_fraction_full 0.988
_diffrn_reflns_Laue_measured_fraction_max 0.990
_diffrn_reflns_limit_h_max 11
_diffrn_reflns_limit_h_min -11
_diffrn_reflns_limit_k_max 18
_diffrn_reflns_limit_k_min -19
_diffrn_reflns_limit_l_max 17
_diffrn_reflns_limit_l_min -19
_diffrn_reflns_number 17642
_diffrn_reflns_point_group_measured_fraction_full 0.990
_diffrn_reflns_point_group_measured_fraction_max 0.989
_diffrn_reflns_theta_full 25.000
_diffrn_reflns_theta_max 27.493
_diffrn_reflns_theta_min 3.835
_diffrn_source 'microfocus sealed tube'
_diffrn_source_current 1.4
_diffrn_source_power 0.07
_diffrn_source_type 'INCOATEC I\ms 3.0'
_diffrn_source_voltage 50
_exptl_absorpt_coefficient_mu 0.971
_exptl_absorpt_correction_T_max 0.7456
_exptl_absorpt_correction_T_min 0.6311
_exptl_absorpt_correction_type multi-scan
_exptl_absorpt_process_details
;
SADABS-2016/2 (Bruker,2016/2) was used for absorption correction.
wR2(int) was 0.0854 before and 0.0573 after correction.
The Ratio of minimum to maximum transmission is 0.8464.
The \l/2 correction factor is Not present.
;
_exptl_crystal_colour yellow
_exptl_crystal_colour_primary yellow
_exptl_crystal_density_diffrn 1.334
_exptl_crystal_description block
_exptl_crystal_F_000 864
_exptl_crystal_size_max 0.22
_exptl_crystal_size_mid 0.18
_exptl_crystal_size_min 0.12
_refine_diff_density_max 0.236
_refine_diff_density_min -0.257
_refine_diff_density_rms 0.042
_refine_ls_abs_structure_details
;
 Flack x determined using 1590 quotients [(I+)-(I-)]/[(I+)+(I-)]
 (Parsons, Flack and Wagner, Acta Cryst. B69 (2013) 249-259).
;
_refine_ls_abs_structure_Flack 0.006(8)
_refine_ls_extinction_method none
_refine_ls_goodness_of_fit_ref 1.030
_refine_ls_hydrogen_treatment constr
_refine_ls_matrix_type full
_refine_ls_number_parameters 249
_refine_ls_number_reflns 4624
_refine_ls_number_restraints 0
_refine_ls_restrained_S_all 1.030
_refine_ls_R_factor_all 0.0384
_refine_ls_R_factor_gt 0.0319
_refine_ls_shift/su_max 0.001
_refine_ls_shift/su_mean 0.000
_refine_ls_structure_factor_coef Fsqd
_refine_ls_weighting_details 'w=1/[\s^2^(Fo^2^)+(0.0254P)^2^+0.2846P] where P=(Fo^2^+2Fc^2^)/3'
_refine_ls_weighting_scheme calc
_refine_ls_wR_factor_gt 0.0672
_refine_ls_wR_factor_ref 0.0697
_reflns_Friedel_coverage 0.760
_reflns_Friedel_fraction_full 0.993
_reflns_Friedel_fraction_max 0.988
_reflns_number_gt 4176
_reflns_number_total 4624
_reflns_threshold_expression 'I > 2\s(I)'
_cod_data_source_file d3dt03739h2.cif
_cod_data_source_block pgsvalni_0m_a
_cod_depositor_comments 'Adding full bibliography for 7714726--7714736.cif.'
_cod_database_code 7714727
_shelx_shelxl_version_number 2018/3
_shelx_space_group_comment
;
The symmetry employed for this shelxl refinement is uniquely defined
by the following loop, which should always be used as a source of
symmetry information in preference to the above space-group names.
They are only intended as comments.
;
_shelx_estimated_absorpt_t_max 0.892
_shelx_estimated_absorpt_t_min 0.815
_olex2_refinement_description
;
1. Fixed Uiso
 At 1.2 times of:
  All C(H) groups
 At 1.5 times of:
  All C(H,H,H) groups
2.a Ternary CH refined with riding coordinates:
 C13(H13), C15(H15)
2.b Aromatic/amide H refined with riding coordinates:
 C2(H2), C3(H3), C6(H6), C8(H8), C21(H21), C22(H22), C23(H23), C24(H24),
 C25(H25)
2.c Idealised Me refined as rotating group:
 C10(H10A,H10B,H10C), C11(H11A,H11B,H11C), C12(H12A,H12B,H12C), C16(H16A,H16B,
 H16C), C17(H17A,H17B,H17C)
;
_olex2_submission_special_instructions 'No special instructions were received'

loop_
_space_group_symop_operation_xyz
'x, y, z'
'-x+1/2, -y, z+1/2'
'-x, y+1/2, -z+1/2'
'x+1/2, -y+1/2, -z'

loop_
_atom_site_label
_atom_site_type_symbol
_atom_site_fract_x
_atom_site_fract_y
_atom_site_fract_z
_atom_site_U_iso_or_equiv
_atom_site_adp_type
_atom_site_occupancy
_atom_site_site_symmetry_order
_atom_site_calc_flag
_atom_site_refinement_flags_posn
_atom_site_refinement_flags_adp
_atom_site_refinement_flags_occupancy
_atom_site_disorder_assembly
_atom_site_disorder_group
Ni1 Ni 0.59505(4) 0.36836(3) 0.75836(2) 0.02822(11) Uani 1 1 d . . . . .
O1 O 0.5995(3) 0.42094(17) 0.87088(13) 0.0450(6) Uani 1 1 d . . . . .
O2 O 0.5021(3) 0.4791(2) 0.99186(17) 0.0590(8) Uani 1 1 d . . . . .
N1 N 0.3205(3) 0.45003(16) 0.79142(15) 0.0254(5) Uani 1 1 d . . . . .
N2 N 0.3572(3) 0.45567(15) 0.65282(15) 0.0245(5) Uani 1 1 d . . . . .
C1 C 0.4187(3) 0.42579(17) 0.72879(17) 0.0243(6) Uani 1 1 d . . . . .
C2 C 0.1988(3) 0.49314(18) 0.7552(2) 0.0306(6) Uani 1 1 d . . . . .
H2 H 0.115410 0.515962 0.786207 0.037 Uiso 1 1 calc R U . . .
C3 C 0.2210(3) 0.4966(2) 0.6679(2) 0.0309(7) Uani 1 1 d . . . . .
H3 H 0.156519 0.521941 0.625133 0.037 Uiso 1 1 calc R U . . .
C4 C 0.4221(3) 0.44412(18) 0.56709(17) 0.0228(6) Uani 1 1 d . . . . .
C5 C 0.3685(3) 0.3746(2) 0.51421(17) 0.0277(6) Uani 1 1 d . . . . .
C6 C 0.4392(3) 0.3599(2) 0.43424(17) 0.0322(6) Uani 1 1 d . . . . .
H6 H 0.405032 0.312721 0.397195 0.039 Uiso 1 1 calc R U . . .
C7 C 0.5584(3) 0.4121(2) 0.40712(19) 0.0308(7) Uani 1 1 d . . . . .
C8 C 0.6045(4) 0.48299(19) 0.46010(18) 0.0302(6) Uani 1 1 d . . . . .
H8 H 0.683208 0.520614 0.440751 0.036 Uiso 1 1 calc R U . . .
C9 C 0.5380(3) 0.50009(19) 0.5408(2) 0.0265(6) Uani 1 1 d . . . . .
C10 C 0.2422(4) 0.3165(2) 0.5442(2) 0.0451(9) Uani 1 1 d . . . . .
H10A H 0.248114 0.308140 0.607994 0.068 Uiso 1 1 calc R U . . .
H10B H 0.247811 0.257809 0.515007 0.068 Uiso 1 1 calc R U . . .
H10C H 0.147998 0.345764 0.529302 0.068 Uiso 1 1 calc R U . . .
C11 C 0.6394(4) 0.3921(2) 0.3223(2) 0.0454(9) Uani 1 1 d . . . . .
H11A H 0.732351 0.360670 0.335316 0.068 Uiso 1 1 calc R U . . .
H11B H 0.661140 0.448762 0.291756 0.068 Uiso 1 1 calc R U . . .
H11C H 0.577069 0.354063 0.284786 0.068 Uiso 1 1 calc R U . . .
C12 C 0.5952(4) 0.5747(2) 0.5984(2) 0.0411(8) Uani 1 1 d . . . . .
H12A H 0.529458 0.627039 0.593634 0.062 Uiso 1 1 calc R U . . .
H12B H 0.695369 0.591488 0.579657 0.062 Uiso 1 1 calc R U . . .
H12C H 0.597875 0.554066 0.659586 0.062 Uiso 1 1 calc R U . . .
C13 C 0.3333(3) 0.4252(2) 0.88458(18) 0.0268(6) Uani 1 1 d . . . . .
H13 H 0.261643 0.462940 0.918675 0.032 Uiso 1 1 calc R U . . .
C14 C 0.4894(3) 0.4448(2) 0.9190(2) 0.0365(8) Uani 1 1 d . . . . .
C15 C 0.2935(3) 0.3257(2) 0.89970(19) 0.0285(6) Uani 1 1 d . . . . .
H15 H 0.369977 0.287546 0.870028 0.034 Uiso 1 1 calc R U . . .
C16 C 0.2951(5) 0.3040(2) 0.9978(2) 0.0458(9) Uani 1 1 d . . . . .
H16A H 0.394461 0.315229 1.021513 0.069 Uiso 1 1 calc R U . . .
H16B H 0.268960 0.240534 1.006541 0.069 Uiso 1 1 calc R U . . .
H16C H 0.223009 0.342290 1.028213 0.069 Uiso 1 1 calc R U . . .
C17 C 0.1426(4) 0.3026(2) 0.8611(2) 0.0399(8) Uani 1 1 d . . . . .
H17A H 0.066983 0.342047 0.886903 0.060 Uiso 1 1 calc R U . . .
H17B H 0.118525 0.239670 0.874337 0.060 Uiso 1 1 calc R U . . .
H17C H 0.144944 0.311307 0.797325 0.060 Uiso 1 1 calc R U . . .
C21 C 0.6534(5) 0.2305(2) 0.7320(3) 0.0582(11) Uani 1 1 d . . . . .
H21 H 0.601724 0.177886 0.750036 0.070 Uiso 1 1 calc R U . . .
C22 C 0.7691(4) 0.2719(3) 0.7751(2) 0.0531(11) Uani 1 1 d . . . . .
H22 H 0.805930 0.255451 0.831356 0.064 Uiso 1 1 calc R U . . .
C23 C 0.8239(4) 0.3423(3) 0.7225(3) 0.0509(10) Uani 1 1 d . . . . .
H23 H 0.906269 0.379867 0.735758 0.061 Uiso 1 1 calc R U . . .
C24 C 0.7380(5) 0.3472(3) 0.6492(2) 0.0545(11) Uani 1 1 d . . . . .
H24 H 0.750806 0.387879 0.601637 0.065 Uiso 1 1 calc R U . . .
C25 C 0.6272(4) 0.2814(3) 0.6564(3) 0.0620(13) Uani 1 1 d . . . . .
H25 H 0.547473 0.272889 0.616443 0.074 Uiso 1 1 calc R U . . .

loop_
_atom_site_aniso_label
_atom_site_aniso_U_11
_atom_site_aniso_U_22
_atom_site_aniso_U_33
_atom_site_aniso_U_23
_atom_site_aniso_U_13
_atom_site_aniso_U_12
Ni1 0.02127(16) 0.0458(2) 0.01761(16) -0.00513(16) -0.00142(15) 0.00458(17)
O1 0.0258(11) 0.0844(17) 0.0246(10) -0.0199(10) -0.0025(10) -0.0022(13)
O2 0.0410(15) 0.105(2) 0.0306(14) -0.0342(14) 0.0004(11) -0.0133(15)
N1 0.0248(12) 0.0298(12) 0.0215(12) -0.0025(9) 0.0022(10) 0.0027(10)
N2 0.0228(12) 0.0287(12) 0.0222(12) -0.0003(10) 0.0015(9) -0.0006(10)
C1 0.0258(14) 0.0250(12) 0.0221(13) -0.0031(10) 0.0031(12) -0.0008(11)
C2 0.0269(13) 0.0346(14) 0.0304(15) 0.0002(14) 0.0030(14) 0.0093(11)
C3 0.0276(15) 0.0344(16) 0.0306(16) 0.0073(13) 0.0007(13) 0.0064(13)
C4 0.0222(14) 0.0281(13) 0.0180(12) 0.0038(10) -0.0009(11) 0.0001(12)
C5 0.0330(15) 0.0295(14) 0.0206(12) 0.0038(12) -0.0015(10) -0.0081(13)
C6 0.0424(17) 0.0330(15) 0.0213(13) -0.0001(12) -0.0042(11) -0.0023(14)
C7 0.0326(17) 0.0365(15) 0.0233(14) 0.0074(12) 0.0021(12) 0.0109(13)
C8 0.0250(14) 0.0334(14) 0.0321(14) 0.0103(12) 0.0041(14) 0.0014(13)
C9 0.0248(14) 0.0253(14) 0.0295(15) 0.0046(12) -0.0007(12) -0.0004(12)
C10 0.052(2) 0.052(2) 0.0310(17) -0.0035(16) 0.0002(16) -0.0276(18)
C11 0.051(2) 0.056(2) 0.0292(16) 0.0061(14) 0.0127(14) 0.0165(17)
C12 0.0447(19) 0.0324(16) 0.0461(18) -0.0030(13) 0.0060(18) -0.0125(17)
C13 0.0252(15) 0.0382(17) 0.0170(13) -0.0056(12) 0.0016(11) 0.0020(13)
C14 0.0286(17) 0.059(2) 0.0222(15) -0.0107(14) 0.0005(13) -0.0044(16)
C15 0.0298(15) 0.0371(16) 0.0187(14) -0.0014(12) 0.0005(12) 0.0075(13)
C16 0.066(2) 0.047(2) 0.0242(16) 0.0034(14) 0.0006(17) 0.0053(19)
C17 0.0360(17) 0.0436(18) 0.0401(19) 0.0018(15) -0.0038(14) -0.0068(15)
C21 0.052(2) 0.0419(19) 0.081(3) -0.002(2) 0.026(2) 0.0078(17)
C22 0.051(2) 0.079(3) 0.0290(19) 0.0085(18) 0.0032(16) 0.036(2)
C23 0.0266(16) 0.062(2) 0.064(2) -0.0058(19) 0.0071(16) 0.0087(16)
C24 0.067(3) 0.064(2) 0.0324(18) 0.0151(17) 0.0215(18) 0.041(2)
C25 0.045(2) 0.092(3) 0.049(2) -0.039(2) -0.0123(18) 0.033(2)

loop_
_atom_type_symbol
_atom_type_description
_atom_type_scat_dispersion_real
_atom_type_scat_dispersion_imag
_atom_type_scat_source
C C 0.0033 0.0016 'International Tables Vol C Tables 4.2.6.8 and 6.1.1.4'
H H 0.0000 0.0000 'International Tables Vol C Tables 4.2.6.8 and 6.1.1.4'
N N 0.0061 0.0033 'International Tables Vol C Tables 4.2.6.8 and 6.1.1.4'
Ni Ni 0.3393 1.1124 'International Tables Vol C Tables 4.2.6.8 and 6.1.1.4'
O O 0.0106 0.0060 'International Tables Vol C Tables 4.2.6.8 and 6.1.1.4'

loop_
_geom_angle_atom_site_label_1
_geom_angle_atom_site_label_2
_geom_angle_atom_site_label_3
_geom_angle
_geom_angle_site_symmetry_1
_geom_angle_site_symmetry_3
_geom_angle_publ_flag
O1 Ni1 C21 123.99(15) . . ?
O1 Ni1 C22 98.82(13) . . ?
O1 Ni1 C23 106.41(13) . . ?
O1 Ni1 C24 139.40(15) . . ?
O1 Ni1 C25 162.13(14) . . ?
C1 Ni1 O1 92.78(11) . . ?
C1 Ni1 C21 126.88(15) . . ?
C1 Ni1 C22 164.31(15) . . ?
C1 Ni1 C23 146.52(14) . . ?
C1 Ni1 C24 113.39(13) . . ?
C1 Ni1 C25 103.14(13) . . ?
C21 Ni1 C23 63.31(15) . . ?
C22 Ni1 C21 37.43(16) . . ?
C22 Ni1 C23 38.13(14) . . ?
C24 Ni1 C21 64.22(15) . . ?
C24 Ni1 C22 63.24(13) . . ?
C24 Ni1 C23 36.89(15) . . ?
C25 Ni1 C21 38.84(16) . . ?
C25 Ni1 C22 64.08(15) . . ?
C25 Ni1 C23 63.92(16) . . ?
C25 Ni1 C24 39.22(17) . . ?
C14 O1 Ni1 128.1(2) . . ?
C1 N1 C2 111.2(2) . . ?
C1 N1 C13 124.3(2) . . ?
C2 N1 C13 124.2(2) . . ?
C1 N2 C3 111.3(2) . . ?
C1 N2 C4 124.5(2) . . ?
C3 N2 C4 124.1(2) . . ?
N1 C1 Ni1 120.8(2) . . ?
N1 C1 N2 104.3(2) . . ?
N2 C1 Ni1 134.9(2) . . ?
N1 C2 H2 126.5 . . ?
C3 C2 N1 107.0(2) . . ?
C3 C2 H2 126.5 . . ?
N2 C3 H3 126.9 . . ?
C2 C3 N2 106.1(3) . . ?
C2 C3 H3 126.9 . . ?
C5 C4 N2 118.0(2) . . ?
C9 C4 N2 119.6(2) . . ?
C9 C4 C5 122.3(3) . . ?
C4 C5 C10 120.8(3) . . ?
C6 C5 C4 117.5(3) . . ?
C6 C5 C10 121.6(3) . . ?
C5 C6 H6 119.1 . . ?
C7 C6 C5 121.8(3) . . ?
C7 C6 H6 119.1 . . ?
C6 C7 C8 118.8(3) . . ?
C6 C7 C11 121.2(3) . . ?
C8 C7 C11 120.0(3) . . ?
C7 C8 H8 119.3 . . ?
C7 C8 C9 121.5(3) . . ?
C9 C8 H8 119.3 . . ?
C4 C9 C12 121.9(3) . . ?
C8 C9 C4 117.9(3) . . ?
C8 C9 C12 120.2(3) . . ?
C5 C10 H10A 109.5 . . ?
C5 C10 H10B 109.5 . . ?
C5 C10 H10C 109.5 . . ?
H10A C10 H10B 109.5 . . ?
H10A C10 H10C 109.5 . . ?
H10B C10 H10C 109.5 . . ?
C7 C11 H11A 109.5 . . ?
C7 C11 H11B 109.5 . . ?
C7 C11 H11C 109.5 . . ?
H11A C11 H11B 109.5 . . ?
H11A C11 H11C 109.5 . . ?
H11B C11 H11C 109.5 . . ?
C9 C12 H12A 109.5 . . ?
C9 C12 H12B 109.5 . . ?
C9 C12 H12C 109.5 . . ?
H12A C12 H12B 109.5 . . ?
H12A C12 H12C 109.5 . . ?
H12B C12 H12C 109.5 . . ?
N1 C13 H13 108.0 . . ?
N1 C13 C14 110.8(2) . . ?
N1 C13 C15 111.5(2) . . ?
C14 C13 H13 108.0 . . ?
C14 C13 C15 110.2(3) . . ?
C15 C13 H13 108.0 . . ?
O1 C14 C13 117.6(3) . . ?
O2 C14 O1 123.9(3) . . ?
O2 C14 C13 118.4(3) . . ?
C13 C15 H15 108.4 . . ?
C16 C15 C13 110.3(3) . . ?
C16 C15 H15 108.4 . . ?
C17 C15 C13 111.5(3) . . ?
C17 C15 H15 108.4 . . ?
C17 C15 C16 109.8(3) . . ?
C15 C16 H16A 109.5 . . ?
C15 C16 H16B 109.5 . . ?
C15 C16 H16C 109.5 . . ?
H16A C16 H16B 109.5 . . ?
H16A C16 H16C 109.5 . . ?
H16B C16 H16C 109.5 . . ?
C15 C17 H17A 109.5 . . ?
C15 C17 H17B 109.5 . . ?
C15 C17 H17C 109.5 . . ?
H17A C17 H17B 109.5 . . ?
H17A C17 H17C 109.5 . . ?
H17B C17 H17C 109.5 . . ?
Ni1 C21 H21 127.5 . . ?
C22 C21 Ni1 70.9(2) . . ?
C22 C21 H21 126.9 . . ?
C22 C21 C25 106.2(4) . . ?
C25 C21 Ni1 66.3(2) . . ?
C25 C21 H21 126.9 . . ?
Ni1 C22 H22 122.4 . . ?
C21 C22 Ni1 71.7(2) . . ?
C21 C22 H22 125.5 . . ?
C21 C22 C23 109.0(4) . . ?
C23 C22 Ni1 72.1(2) . . ?
C23 C22 H22 125.5 . . ?
Ni1 C23 H23 125.8 . . ?
C22 C23 Ni1 69.8(2) . . ?
C22 C23 H23 126.1 . . ?
C24 C23 Ni1 69.8(2) . . ?
C24 C23 C22 107.8(4) . . ?
C24 C23 H23 126.1 . . ?
Ni1 C24 H24 125.1 . . ?
C23 C24 Ni1 73.3(2) . . ?
C23 C24 H24 126.1 . . ?
C23 C24 C25 107.8(3) . . ?
C25 C24 Ni1 67.0(2) . . ?
C25 C24 H24 126.1 . . ?
Ni1 C25 H25 117.6 . . ?
C21 C25 Ni1 74.9(2) . . ?
C21 C25 C24 108.7(3) . . ?
C21 C25 H25 125.6 . . ?
C24 C25 Ni1 73.7(2) . . ?
C24 C25 H25 125.6 . . ?

loop_
_geom_bond_atom_site_label_1
_geom_bond_atom_site_label_2
_geom_bond_distance
_geom_bond_site_symmetry_2
_geom_bond_publ_flag
Ni1 O1 1.882(2) . ?
Ni1 C1 1.860(3) . ?
Ni1 C21 2.150(4) . ?
Ni1 C22 2.140(3) . ?
Ni1 C23 2.169(3) . ?
Ni1 C24 2.126(3) . ?
Ni1 C25 2.039(3) . ?
O1 C14 1.284(4) . ?
O2 C14 1.226(4) . ?
N1 C1 1.349(3) . ?
N1 C2 1.385(4) . ?
N1 C13 1.469(4) . ?
N2 C1 1.357(3) . ?
N2 C3 1.389(4) . ?
N2 C4 1.440(3) . ?
C2 H2 0.9500 . ?
C2 C3 1.345(4) . ?
C3 H3 0.9500 . ?
C4 C5 1.395(4) . ?
C4 C9 1.394(4) . ?
C5 C6 1.391(4) . ?
C5 C10 1.499(4) . ?
C6 H6 0.9500 . ?
C6 C7 1.388(4) . ?
C7 C8 1.389(4) . ?
C7 C11 1.513(4) . ?
C8 H8 0.9500 . ?
C8 C9 1.390(4) . ?
C9 C12 1.503(4) . ?
C10 H10A 0.9800 . ?
C10 H10B 0.9800 . ?
C10 H10C 0.9800 . ?
C11 H11A 0.9800 . ?
C11 H11B 0.9800 . ?
C11 H11C 0.9800 . ?
C12 H12A 0.9800 . ?
C12 H12B 0.9800 . ?
C12 H12C 0.9800 . ?
C13 H13 1.0000 . ?
C13 C14 1.530(4) . ?
C13 C15 1.537(4) . ?
C15 H15 1.0000 . ?
C15 C16 1.527(4) . ?
C15 C17 1.521(4) . ?
C16 H16A 0.9800 . ?
C16 H16B 0.9800 . ?
C16 H16C 0.9800 . ?
C17 H17A 0.9800 . ?
C17 H17B 0.9800 . ?
C17 H17C 0.9800 . ?
C21 H21 0.9500 . ?
C21 C22 1.376(6) . ?
C21 C25 1.397(6) . ?
C22 H22 0.9500 . ?
C22 C23 1.408(5) . ?
C23 H23 0.9500 . ?
C23 C24 1.360(5) . ?
C24 H24 0.9500 . ?
C24 C25 1.400(6) . ?
C25 H25 0.9500 . ?

loop_
_geom_torsion_atom_site_label_1
_geom_torsion_atom_site_label_2
_geom_torsion_atom_site_label_3
_geom_torsion_atom_site_label_4
_geom_torsion
_geom_torsion_site_symmetry_1
_geom_torsion_site_symmetry_2
_geom_torsion_site_symmetry_3
_geom_torsion_site_symmetry_4
_geom_torsion_publ_flag
Ni1 O1 C14 O2 -179.7(3) . . . . ?
Ni1 O1 C14 C13 3.0(5) . . . . ?
Ni1 C21 C22 C23 -62.8(3) . . . . ?
Ni1 C21 C25 C24 66.6(2) . . . . ?
Ni1 C22 C23 C24 -59.7(2) . . . . ?
Ni1 C23 C24 C25 -58.4(2) . . . . ?
Ni1 C24 C25 C21 -67.3(3) . . . . ?
O1 Ni1 C1 N1 -27.1(2) . . . . ?
O1 Ni1 C1 N2 150.2(3) . . . . ?
N1 C2 C3 N2 -0.3(3) . . . . ?
N1 C13 C14 O1 -45.0(4) . . . . ?
N1 C13 C14 O2 137.6(3) . . . . ?
N1 C13 C15 C16 -175.3(3) . . . . ?
N1 C13 C15 C17 -53.0(3) . . . . ?
N2 C4 C5 C6 -175.4(3) . . . . ?
N2 C4 C5 C10 2.9(4) . . . . ?
N2 C4 C9 C8 175.7(2) . . . . ?
N2 C4 C9 C12 -1.9(4) . . . . ?
C1 Ni1 O1 C14 30.2(3) . . . . ?
C1 N1 C2 C3 -0.3(3) . . . . ?
C1 N1 C13 C14 48.6(4) . . . . ?
C1 N1 C13 C15 -74.6(3) . . . . ?
C1 N2 C3 C2 0.9(3) . . . . ?
C1 N2 C4 C5 99.9(3) . . . . ?
C1 N2 C4 C9 -78.2(3) . . . . ?
C2 N1 C1 Ni1 178.86(19) . . . . ?
C2 N1 C1 N2 0.8(3) . . . . ?
C2 N1 C13 C14 -138.4(3) . . . . ?
C2 N1 C13 C15 98.4(3) . . . . ?
C3 N2 C1 Ni1 -178.7(2) . . . . ?
C3 N2 C1 N1 -1.1(3) . . . . ?
C3 N2 C4 C5 -78.1(3) . . . . ?
C3 N2 C4 C9 103.9(3) . . . . ?
C4 N2 C1 Ni1 3.1(4) . . . . ?
C4 N2 C1 N1 -179.3(2) . . . . ?
C4 N2 C3 C2 179.1(3) . . . . ?
C4 C5 C6 C7 -0.3(4) . . . . ?
C5 C4 C9 C8 -2.2(4) . . . . ?
C5 C4 C9 C12 -179.8(3) . . . . ?
C5 C6 C7 C8 -2.3(4) . . . . ?
C5 C6 C7 C11 176.7(3) . . . . ?
C6 C7 C8 C9 2.7(4) . . . . ?
C7 C8 C9 C4 -0.5(4) . . . . ?
C7 C8 C9 C12 177.2(3) . . . . ?
C9 C4 C5 C6 2.6(4) . . . . ?
C9 C4 C5 C10 -179.1(3) . . . . ?
C10 C5 C6 C7 -178.5(3) . . . . ?
C11 C7 C8 C9 -176.3(3) . . . . ?
C13 N1 C1 Ni1 -7.4(4) . . . . ?
C13 N1 C1 N2 174.6(2) . . . . ?
C13 N1 C2 C3 -174.1(3) . . . . ?
C14 C13 C15 C16 61.2(3) . . . . ?
C14 C13 C15 C17 -176.5(2) . . . . ?
C15 C13 C14 O1 79.0(4) . . . . ?
C15 C13 C14 O2 -98.5(4) . . . . ?
C21 Ni1 O1 C14 -109.1(3) . . . . ?
C21 Ni1 C1 N1 110.3(2) . . . . ?
C21 Ni1 C1 N2 -72.4(3) . . . . ?
C21 C22 C23 Ni1 62.6(3) . . . . ?
C21 C22 C23 C24 2.8(4) . . . . ?
C22 Ni1 O1 C14 -139.2(3) . . . . ?
C22 Ni1 C1 N1 110.7(5) . . . . ?
C22 Ni1 C1 N2 -72.0(6) . . . . ?
C22 C21 C25 Ni1 -59.9(3) . . . . ?
C22 C21 C25 C24 6.6(4) . . . . ?
C22 C23 C24 Ni1 59.7(2) . . . . ?
C22 C23 C24 C25 1.3(4) . . . . ?
C23 Ni1 O1 C14 -177.6(3) . . . . ?
C23 Ni1 C1 N1 -153.0(2) . . . . ?
C23 Ni1 C1 N2 24.3(4) . . . . ?
C23 C24 C25 Ni1 62.3(3) . . . . ?
C23 C24 C25 C21 -5.0(4) . . . . ?
C24 Ni1 O1 C14 162.1(3) . . . . ?
C24 Ni1 C1 N1 -175.2(2) . . . . ?
C24 Ni1 C1 N2 2.1(3) . . . . ?
C25 Ni1 O1 C14 -123.1(5) . . . . ?
C25 Ni1 C1 N1 144.8(3) . . . . ?
C25 Ni1 C1 N2 -37.9(3) . . . . ?
C25 C21 C22 Ni1 57.0(2) . . . . ?
C25 C21 C22 C23 -5.8(4) . . . . ?
